data_7234068
loop_
_publ_author_name
'Takaaki Hiramatsu'
'Yukihiro Yoshida'
'Gunzi Saito'
'Akihiro Otsuka'
'Hideki Yamochi'
'Mitsuhiko Maesato'
'Yasuhiro Shimizu'
'Hiroshi Ito'
'Hideo Kishida'

_publ_section_title
;
 Quantum spin liquid: design of a quantum spin liquid next to a
 superconducting state based on a dimer-type ET Mott insulator
;
_journal_name_full 'Journal of Materials Chemistry C'
_journal_page_first 1378
_journal_page_last 1388
_journal_paper_doi 10.1039/C4TC01701C
_journal_volume 3
_journal_year 2015
_chemical_formula_moiety '2(C10 H8 S8), (I3)'
_chemical_formula_sum 'C20 H16 I3 S16'
_chemical_formula_weight 1149.99
_chemical_name_common (ET)2I3
_space_group_IT_number 14
_space_group_name_Hall '-P 2ybc'
_space_group_name_H-M_alt 'P 1 21/c 1'
_symmetry_cell_setting monoclinic
_symmetry_space_group_name_Hall '-P 2ybc'
_symmetry_space_group_name_H-M 'P 1 21/c 1'
_atom_sites_solution_hydrogens geom
_atom_sites_solution_primary direct
_atom_sites_solution_secondary difmap
_cell_angle_alpha 90.00
_cell_angle_beta 108.6240(10)
_cell_angle_gamma 90.00
_cell_formula_units_Z 2
_cell_length_a 16.3793(11)
_cell_length_b 8.4773(6)
_cell_length_c 12.8360(9)
_cell_measurement_temperature 250(2)
_cell_volume 1689.0(2)
_computing_cell_refinement 'Bruker SAINT'
_computing_data_collection 'Bruker APEX2'
_computing_data_reduction 'Bruker SAINT'
_computing_molecular_graphics 'Bruker SHELXTL'
_computing_publication_material 'Bruker SHELXTL'
_computing_structure_refinement 'SHELXL-97 (Sheldrick, 2008)'
_computing_structure_solution 'SHELXS-97 (Sheldrick, 2008)'
_diffrn_ambient_temperature 250(2)
_diffrn_detector_area_resol_mean 8.333
_diffrn_measured_fraction_theta_full 0.989
_diffrn_measured_fraction_theta_max 0.989
_diffrn_measurement_device_type 'Bruker APEXII CCD area detector'
_diffrn_measurement_method '\f and \w scans'
_diffrn_radiation_monochromator graphite
_diffrn_radiation_source 'fine-focus sealed tube'
_diffrn_radiation_type MoK\a
_diffrn_radiation_wavelength 0.71073
_diffrn_reflns_av_R_equivalents 0.0216
_diffrn_reflns_av_sigmaI/netI 0.0226
_diffrn_reflns_limit_h_max 12
_diffrn_reflns_limit_h_min -20
_diffrn_reflns_limit_k_max 10
_diffrn_reflns_limit_k_min -10
_diffrn_reflns_limit_l_max 16
_diffrn_reflns_limit_l_min -15
_diffrn_reflns_number 8887
_diffrn_reflns_theta_full 26.99
_diffrn_reflns_theta_max 26.99
_diffrn_reflns_theta_min 1.31
_exptl_absorpt_coefficient_mu 3.782
_exptl_absorpt_correction_T_max 0.6391
_exptl_absorpt_correction_T_min 0.2536
_exptl_absorpt_correction_type numerical
_exptl_absorpt_process_details
;
APEX2 Software
;
_exptl_crystal_colour black
_exptl_crystal_density_diffrn 2.261
_exptl_crystal_density_method 'not measured'
_exptl_crystal_description 'hexagonal thick plate'
_exptl_crystal_F_000 1102
_exptl_crystal_preparation 'Magnetic properties, electronic property'
_exptl_crystal_size_max 0.50
_exptl_crystal_size_mid 0.28
_exptl_crystal_size_min 0.13
_refine_diff_density_max 1.811
_refine_diff_density_min -1.144
_refine_diff_density_rms 0.104
_refine_ls_extinction_coef 0.0063(2)
_refine_ls_extinction_expression Fc^*^=kFc[1+0.001xFc^2^\l^3^/sin(2\q)]^-1/4^
_refine_ls_extinction_method SHELXL
_refine_ls_goodness_of_fit_ref 1.061
_refine_ls_hydrogen_treatment constr
_refine_ls_matrix_type full
_refine_ls_number_parameters 179
_refine_ls_number_reflns 3646
_refine_ls_number_restraints 0
_refine_ls_restrained_S_all 1.061
_refine_ls_R_factor_all 0.0305
_refine_ls_R_factor_gt 0.0272
_refine_ls_shift/su_max 0.001
_refine_ls_shift/su_mean 0.000
_refine_ls_structure_factor_coef Fsqd
_refine_ls_weighting_details 'calc w=1/[\s^2^(Fo^2^)+(0.0161P)^2^+4.3174P] where P=(Fo^2^+2Fc^2^)/3'
_refine_ls_weighting_scheme calc
_refine_ls_wR_factor_gt 0.0622
_refine_ls_wR_factor_ref 0.0659
_reflns_number_gt 3350
_reflns_number_total 3646
_reflns_threshold_expression >2sigma(I)
_cod_data_source_file 1000024.cif
_cod_data_source_block PCOD1000024
_cod_depositor_comments
;
The following automatic conversions were performed:

data item '_symmetry_cell_setting' value 'Monoclinic' was changed to
'monoclinic' in accordance with the built-in table derived from the
CIF Core dictionary named 'cif_core.dic' version 2.4.5 last updated
on 2014-11-21.

Automatic conversion script
Id: cif_fix_values 6909 2019-04-08 15:41:33Z antanas 
;
_cod_original_sg_symbol_H-M 'P2(1)/c  '
_cod_database_code 7234068

loop_
_symmetry_equiv_pos_as_xyz
'x, y, z'
'-x, y+1/2, -z+1/2'
'-x, -y, -z'
'x, -y-1/2, z-1/2'

loop_
_atom_site_label
_atom_site_type_symbol
_atom_site_fract_x
_atom_site_fract_y
_atom_site_fract_z
_atom_site_U_iso_or_equiv
_atom_site_adp_type
_atom_site_occupancy
_atom_site_symmetry_multiplicity
_atom_site_calc_flag
_atom_site_refinement_flags
_atom_site_disorder_assembly
_atom_site_disorder_group
C1 C 0.46558(18) 0.1385(3) 0.4020(2) 0.0259(6) Uani 1 1 d . . .
C2 C 0.53725(18) 0.1387(3) 0.3702(2) 0.0252(5) Uani 1 1 d . . .
C3 C 0.35024(19) 0.2186(3) 0.4884(2) 0.0270(6) Uani 1 1 d . . .
C4 C 0.31266(18) 0.1067(3) 0.4141(3) 0.0282(6) Uani 1 1 d . . .
C5 C 0.68482(18) 0.2083(3) 0.3500(2) 0.0258(6) Uani 1 1 d . . .
C6 C 0.65310(18) 0.0914(3) 0.2772(2) 0.0263(6) Uani 1 1 d . . .
C7 C 0.2082(3) 0.2266(5) 0.5549(4) 0.0528(10) Uani 1 1 d . . .
H7A H 0.2221 0.1276 0.5995 0.063 Uiso 1 1 calc R . .
H7B H 0.1712 0.2931 0.5860 0.063 Uiso 1 1 calc R . .
C8 C 0.1578(3) 0.1841(6) 0.4404(4) 0.0542(10) Uani 1 1 d . . .
H8A H 0.1471 0.2823 0.3949 0.065 Uiso 1 1 calc R . .
H8B H 0.1005 0.1428 0.4400 0.065 Uiso 1 1 calc R . .
C9 C 0.8411(2) 0.1771(4) 0.3175(3) 0.0380(7) Uani 1 1 d . . .
H9A H 0.8956 0.2299 0.3172 0.046 Uiso 1 1 calc R . .
H9B H 0.8572 0.0813 0.3651 0.046 Uiso 1 1 calc R . .
C10 C 0.7916(2) 0.1262(4) 0.2018(3) 0.0419(8) Uani 1 1 d . . .
H10A H 0.8320 0.0692 0.1706 0.050 Uiso 1 1 calc R . .
H10B H 0.7714 0.2229 0.1561 0.050 Uiso 1 1 calc R . .
S1 S 0.45763(5) 0.26434(9) 0.50571(6) 0.03081(17) Uani 1 1 d . . .
S2 S 0.37701(5) 0.01743(9) 0.34519(6) 0.02858(16) Uani 1 1 d . . .
S3 S 0.62151(5) 0.26868(9) 0.42924(6) 0.02978(16) Uani 1 1 d . . .
S4 S 0.55208(5) 0.01489(9) 0.26971(6) 0.02911(16) Uani 1 1 d . . .
S5 S 0.30621(6) 0.33003(11) 0.57083(8) 0.0422(2) Uani 1 1 d . . .
S6 S 0.20698(6) 0.03971(12) 0.37559(11) 0.0569(3) Uani 1 1 d . . .
S7 S 0.78190(5) 0.31010(10) 0.37677(7) 0.03517(18) Uani 1 1 d . . .
S8 S 0.70008(6) 0.00166(11) 0.18837(7) 0.0406(2) Uani 1 1 d . . .
I1 I 0.0000 0.0000 0.0000 0.04496(11) Uani 1 2 d S . .
I2 I 0.000496(16) 0.27629(4) 0.13829(3) 0.05722(11) Uani 1 1 d . . .

loop_
_atom_site_aniso_label
_atom_site_aniso_U_11
_atom_site_aniso_U_22
_atom_site_aniso_U_33
_atom_site_aniso_U_23
_atom_site_aniso_U_13
_atom_site_aniso_U_12
C1 0.0222(13) 0.0277(14) 0.0272(13) -0.0008(11) 0.0072(11) -0.0021(11)
C2 0.0230(13) 0.0266(14) 0.0247(13) -0.0015(11) 0.0060(11) -0.0031(11)
C3 0.0255(14) 0.0257(14) 0.0330(15) 0.0009(11) 0.0140(12) 0.0014(11)
C4 0.0224(13) 0.0259(14) 0.0382(16) 0.0010(12) 0.0125(12) 0.0007(11)
C5 0.0208(13) 0.0280(14) 0.0294(14) -0.0021(11) 0.0088(11) -0.0022(11)
C6 0.0242(13) 0.0278(14) 0.0278(14) -0.0026(11) 0.0096(11) -0.0030(11)
C7 0.041(2) 0.065(3) 0.062(2) 0.003(2) 0.0292(19) -0.0006(18)
C8 0.037(2) 0.065(3) 0.068(3) -0.003(2) 0.0268(19) 0.0067(18)
C9 0.0245(15) 0.0391(18) 0.052(2) -0.0064(15) 0.0151(14) 0.0013(13)
C10 0.0449(19) 0.0435(19) 0.0469(19) -0.0116(15) 0.0284(16) -0.0132(15)
S1 0.0244(3) 0.0335(4) 0.0350(4) -0.0094(3) 0.0101(3) -0.0035(3)
S2 0.0229(3) 0.0327(4) 0.0303(4) -0.0063(3) 0.0089(3) -0.0050(3)
S3 0.0244(3) 0.0319(4) 0.0350(4) -0.0105(3) 0.0122(3) -0.0063(3)
S4 0.0272(4) 0.0320(4) 0.0292(4) -0.0070(3) 0.0106(3) -0.0083(3)
S5 0.0449(5) 0.0376(4) 0.0555(5) -0.0111(4) 0.0322(4) -0.0034(4)
S6 0.0262(4) 0.0488(5) 0.0997(8) -0.0303(5) 0.0256(5) -0.0105(4)
S7 0.0245(4) 0.0369(4) 0.0469(4) -0.0137(3) 0.0152(3) -0.0084(3)
S8 0.0416(5) 0.0446(5) 0.0431(5) -0.0185(4) 0.0240(4) -0.0127(4)
I1 0.02357(15) 0.0499(2) 0.0602(2) 0.01894(15) 0.01164(14) 0.00282(12)
I2 0.03564(15) 0.0693(2) 0.0692(2) 0.00077(14) 0.02028(12) 0.00124(12)

loop_
_atom_type_symbol
_atom_type_description
_atom_type_scat_dispersion_real
_atom_type_scat_dispersion_imag
_atom_type_scat_source
C C 0.0033 0.0016 'International Tables Vol C Tables 4.2.6.8 and 6.1.1.4'
H H 0.0000 0.0000 'International Tables Vol C Tables 4.2.6.8 and 6.1.1.4'
S S 0.1246 0.1234 'International Tables Vol C Tables 4.2.6.8 and 6.1.1.4'
I I -0.4742 1.8119 'International Tables Vol C Tables 4.2.6.8 and 6.1.1.4'

loop_
_geom_angle_atom_site_label_1
_geom_angle_atom_site_label_2
_geom_angle_atom_site_label_3
_geom_angle
_geom_angle_site_symmetry_1
_geom_angle_site_symmetry_3
C2 C1 S2 124.0(2) . .
C2 C1 S1 120.7(2) . .
S2 C1 S1 115.24(16) . .
C1 C2 S4 124.1(2) . .
C1 C2 S3 120.7(2) . .
S4 C2 S3 115.24(16) . .
C4 C3 S5 129.0(2) . .
C4 C3 S1 117.4(2) . .
S5 C3 S1 113.56(17) . .
C3 C4 S6 128.4(2) . .
C3 C4 S2 116.7(2) . .
S6 C4 S2 114.90(17) . .
C6 C5 S7 128.7(2) . .
C6 C5 S3 116.8(2) . .
S7 C5 S3 114.47(16) . .
C5 C6 S8 128.5(2) . .
C5 C6 S4 117.3(2) . .
S8 C6 S4 114.18(16) . .
C8 C7 S5 115.4(3) . .
C8 C7 H7A 108.4 . .
S5 C7 H7A 108.4 . .
C8 C7 H7B 108.4 . .
S5 C7 H7B 108.4 . .
H7A C7 H7B 107.5 . .
C7 C8 S6 115.6(3) . .
C7 C8 H8A 108.4 . .
S6 C8 H8A 108.4 . .
C7 C8 H8B 108.4 . .
S6 C8 H8B 108.4 . .
H8A C8 H8B 107.4 . .
C10 C9 S7 113.6(2) . .
C10 C9 H9A 108.8 . .
S7 C9 H9A 108.8 . .
C10 C9 H9B 108.8 . .
S7 C9 H9B 108.8 . .
H9A C9 H9B 107.7 . .
C9 C10 S8 115.6(2) . .
C9 C10 H10A 108.4 . .
S8 C10 H10A 108.4 . .
C9 C10 H10B 108.4 . .
S8 C10 H10B 108.4 . .
H10A C10 H10B 107.5 . .
C1 S1 C3 94.89(14) . .
C1 S2 C4 95.13(14) . .
C2 S3 C5 95.54(13) . .
C2 S4 C6 95.10(13) . .
C3 S5 C7 101.33(18) . .
C4 S6 C8 101.39(17) . .
C5 S7 C9 100.75(15) . .
C6 S8 C10 102.13(15) . .
I2 I1 I2 180.0 . 3

loop_
_geom_bond_atom_site_label_1
_geom_bond_atom_site_label_2
_geom_bond_distance
_geom_bond_site_symmetry_2
C1 C2 1.361(4) .
C1 S2 1.736(3) .
C1 S1 1.743(3) .
C2 S4 1.739(3) .
C2 S3 1.739(3) .
C3 C4 1.347(4) .
C3 S5 1.737(3) .
C3 S1 1.745(3) .
C4 S6 1.737(3) .
C4 S2 1.750(3) .
C5 C6 1.347(4) .
C5 S7 1.744(3) .
C5 S3 1.745(3) .
C6 S8 1.741(3) .
C6 S4 1.751(3) .
C7 C8 1.482(6) .
C7 S5 1.782(4) .
C7 H7A 1.0000 .
C7 H7B 1.0000 .
C8 S6 1.808(4) .
C8 H8A 1.0000 .
C8 H8B 1.0000 .
C9 C10 1.511(5) .
C9 S7 1.806(3) .
C9 H9A 1.0000 .
C9 H9B 1.0000 .
C10 S8 1.796(3) .
C10 H10A 1.0000 .
C10 H10B 1.0000 .
I1 I2 2.9373(4) .
I1 I2 2.9373(3) 3

loop_
_geom_torsion_atom_site_label_1
_geom_torsion_atom_site_label_2
_geom_torsion_atom_site_label_3
_geom_torsion_atom_site_label_4
_geom_torsion
_geom_torsion_site_symmetry_1
_geom_torsion_site_symmetry_2
_geom_torsion_site_symmetry_3
_geom_torsion_site_symmetry_4
S2 C1 C2 S4 -1.4(4) . . . .
S1 C1 C2 S4 178.59(16) . . . .
S2 C1 C2 S3 178.08(16) . . . .
S1 C1 C2 S3 -1.9(4) . . . .
S5 C3 C4 S6 0.9(5) . . . .
S1 C3 C4 S6 -177.94(19) . . . .
S5 C3 C4 S2 -179.96(18) . . . .
S1 C3 C4 S2 1.1(3) . . . .
S7 C5 C6 S8 1.5(5) . . . .
S3 C5 C6 S8 -178.65(18) . . . .
S7 C5 C6 S4 -179.38(18) . . . .
S3 C5 C6 S4 0.4(3) . . . .
S5 C7 C8 S6 67.1(4) . . . .
S7 C9 C10 S8 -68.0(3) . . . .
C2 C1 S1 C3 172.9(3) . . . .
S2 C1 S1 C3 -7.13(19) . . . .
C4 C3 S1 C1 3.6(3) . . . .
S5 C3 S1 C1 -175.47(17) . . . .
C2 C1 S2 C4 -172.4(3) . . . .
S1 C1 S2 C4 7.61(19) . . . .
C3 C4 S2 C1 -5.3(3) . . . .
S6 C4 S2 C1 173.96(18) . . . .
C1 C2 S3 C5 -178.5(3) . . . .
S4 C2 S3 C5 1.05(19) . . . .
C6 C5 S3 C2 -0.9(3) . . . .
S7 C5 S3 C2 178.95(17) . . . .
C1 C2 S4 C6 178.7(3) . . . .
S3 C2 S4 C6 -0.87(19) . . . .
C5 C6 S4 C2 0.3(3) . . . .
S8 C6 S4 C2 179.48(17) . . . .
C4 C3 S5 C7 12.9(3) . . . .
S1 C3 S5 C7 -168.1(2) . . . .
C8 C7 S5 C3 -46.3(4) . . . .
C3 C4 S6 C8 10.6(3) . . . .
S2 C4 S6 C8 -168.5(2) . . . .
C7 C8 S6 C4 -44.0(4) . . . .
C6 C5 S7 C9 -18.2(3) . . . .
S3 C5 S7 C9 161.98(18) . . . .
C10 C9 S7 C5 50.0(3) . . . .
C5 C6 S8 C10 -9.5(3) . . . .
S4 C6 S8 C10 171.41(19) . . . .
C9 C10 S8 C6 42.6(3) . . . .
